data_1525457
loop_
_publ_author_name
'Werner, P.E.'
'Marinder, B.O.'
'Magneli, A.'

_publ_section_title
;
 Structural studies on Li(1-x) Ta3 O(8-x) F(x) solid solutions by
 full-profile refinements of Guinier-Haegg X-Ray film data
;
_journal_name_full 'Materials Research Bulletin'
_journal_page_first 1371
_journal_page_last 1378
_journal_volume 13
_journal_year 1978
_chemical_formula_sum 'Li0.5 O7.5 Ta3'
_chemical_name_systematic 'Li0.5 Ta3 O7.5 F0.5'
_space_group_IT_number 51
_symmetry_space_group_name_Hall '-P 2a 2a'
_symmetry_space_group_name_H-M 'P m m a'
_cell_angle_alpha 90
_cell_angle_beta 90
_cell_angle_gamma 90
_cell_formula_units_Z 4
_cell_length_a 16.683
_cell_length_b 3.9084
_cell_length_c 8.92
_cell_volume 581.618
_citation_journal_id_ASTM MRBUAC
_cod_data_source_file Werner_MRBUAC_1978_365.cif
_cod_data_source_block Li0.5O7.5Ta3
_cod_original_cell_volume 581.6183
_cod_database_code 1525457

loop_
_symmetry_equiv_pos_as_xyz
x,y,z
-x+1/2,-y,z
x+1/2,-y,-z
-x,y,-z
-x,-y,-z
x-1/2,y,-z
-x-1/2,y,z
x,-y,z

loop_
_atom_site_label
_atom_site_type_symbol
_atom_site_fract_x
_atom_site_fract_y
_atom_site_fract_z
_atom_site_occupancy
_atom_site_U_iso_or_equiv
O1 O-2 0.25 0.5 0.648 1 0.0
O10 O-2 0 0 0 1 0.0
O7 O-2 0.25 0 0.466 1 0.0
O3 O-2 0.071 0.5 0.81 1 0.0
Ta4 Ta+5 0.25 0 0.0583 1 0.0
O2 O-2 0.144 0.5 0.422 0.5 0.0
O4 O-2 0.25 0.5 0.034 1 0.0
O6 O-2 0.016 0 0.332 1 0.0
O8 O-2 0.135 0 0.643 1 0.0
O5 O-2 0.16 0 0.177 1 0.0
Ta3 Ta+5 0.0593 0 0.8126 1 0.0
Li1 Li+1 0.11 0.5 0.03 0.5 0.0
O9 O-2 0.175 0 0.9 1 0.0
Ta1 Ta+5 0.25 0 0.6875 1 0.0
Ta2 Ta+5 0.1313 0 0.3975 1 0.0
